data_4064715
loop_
_publ_author_name
'Brooner, Rachel E. M.'
'Widenhoefer, Ross A.'

_publ_section_title
;
 Syntheses, X-ray Crystal Structures, and Solution Behavior of Cationic,
 Two-Coordinate Gold(I) \h2-Diene Complexes
;
_journal_issue 11
_journal_name_full Organometallics
_journal_page_first 3182
_journal_paper_doi 10.1021/om200291s
_journal_volume 30
_journal_year 2011
_chemical_formula_sum 'C24 H33 Au F6 P Sb'
_chemical_formula_weight 785.19
_chemical_name_systematic
; 
 ? 
;
_space_group_IT_number 2
_symmetry_cell_setting triclinic
_symmetry_space_group_name_Hall '-P 1'
_symmetry_space_group_name_H-M 'P -1'
_atom_sites_solution_hydrogens geom
_atom_sites_solution_primary direct
_atom_sites_solution_secondary difmap
_audit_creation_method SHELXL-97
_cell_angle_alpha 83.970(3)
_cell_angle_beta 87.373(4)
_cell_angle_gamma 81.222(4)
_cell_formula_units_Z 2
_cell_length_a 9.4763(8)
_cell_length_b 9.8824(8)
_cell_length_c 14.0672(11)
_cell_measurement_reflns_used 9638
_cell_measurement_temperature 110
_cell_measurement_theta_max 40.42
_cell_measurement_theta_min 2.58
_cell_volume 1294.14(18)
_computing_cell_refinement SAINT
_computing_data_collection Apex2
_computing_data_reduction SAINT
_computing_molecular_graphics NRCVAX
_computing_publication_material cif2tables.py
_computing_structure_refinement XL
_computing_structure_solution XS
_diffrn_ambient_temperature 110
_diffrn_measured_fraction_theta_full 0.985
_diffrn_measured_fraction_theta_max 0.801
_diffrn_measurement_device_type 'Bruker-Nonius Kappa Axis X8 Apex2'
_diffrn_measurement_method 'omega and phi scans'
_diffrn_radiation_monochromator graphite
_diffrn_radiation_source 'fine-focus sealed tube'
_diffrn_radiation_type MoK\a
_diffrn_radiation_wavelength 0.71073
_diffrn_reflns_av_R_equivalents 0.0252
_diffrn_reflns_av_sigmaI/netI 0.0246
_diffrn_reflns_limit_h_max 17
_diffrn_reflns_limit_h_min -16
_diffrn_reflns_limit_k_max 14
_diffrn_reflns_limit_k_min -17
_diffrn_reflns_limit_l_max 24
_diffrn_reflns_limit_l_min -27
_diffrn_reflns_number 73102
_diffrn_reflns_theta_full 37.48
_diffrn_reflns_theta_max 43.39
_diffrn_reflns_theta_min 2.10
_exptl_absorpt_coefficient_mu 6.821
_exptl_absorpt_correction_T_max 0.2467
_exptl_absorpt_correction_T_min 0.1852
_exptl_absorpt_correction_type multi-scan
_exptl_absorpt_process_details SADABS
_exptl_crystal_colour colourless
_exptl_crystal_density_diffrn 2.015
_exptl_crystal_density_method 'not measured'
_exptl_crystal_description prism
_exptl_crystal_F_000 752
_exptl_crystal_size_max 0.37
_exptl_crystal_size_mid 0.29
_exptl_crystal_size_min 0.28
_refine_diff_density_max 4.902
_refine_diff_density_min -2.359
_refine_diff_density_rms 0.132
_refine_ls_extinction_method none
_refine_ls_goodness_of_fit_ref 1.002
_refine_ls_hydrogen_treatment constr
_refine_ls_matrix_type full
_refine_ls_number_parameters 341
_refine_ls_number_reflns 15686
_refine_ls_number_restraints 0
_refine_ls_restrained_S_all 1.002
_refine_ls_R_factor_all 0.0312
_refine_ls_R_factor_gt 0.0260
_refine_ls_shift/su_max 0.001
_refine_ls_shift/su_mean 0.000
_refine_ls_structure_factor_coef Fsqd
_refine_ls_weighting_details 'calc w=1/[\s^2^(Fo^2^)+(0.0305P)^2^+1.3659P] where P=(Fo^2^+2Fc^2^)/3'
_refine_ls_weighting_scheme calc
_refine_ls_wR_factor_gt 0.0604
_refine_ls_wR_factor_ref 0.0619
_reflns_number_gt 14065
_reflns_number_total 15686
_reflns_threshold_expression >2sigma(I)
_cod_data_source_file om200291s_si_002.cif
_cod_data_source_block x11041
_cod_database_code 4064715

loop_
_symmetry_equiv_pos_as_xyz
'x, y, z'
'-x, -y, -z'

loop_
_atom_site_label
_atom_site_type_symbol
_atom_site_fract_x
_atom_site_fract_y
_atom_site_fract_z
_atom_site_U_iso_or_equiv
_atom_site_adp_type
_atom_site_occupancy
_atom_site_symmetry_multiplicity
_atom_site_calc_flag
_atom_site_refinement_flags
_atom_site_disorder_assembly
_atom_site_disorder_group
Au1 Au 0.193697(7) 0.158039(6) 0.229489(4) 0.01655(2) Uani 1 1 d . . .
P1 P 0.21428(4) -0.07631(4) 0.24761(3) 0.01191(6) Uani 1 1 d . A .
C1 C 0.1596(6) 0.3856(4) 0.2043(3) 0.0256(8) Uani 0.643(8) 1 d P A 1
H1A H 0.0586 0.4083 0.2022 0.031 Uiso 0.643(8) 1 calc PR A 1
H1B H 0.2153 0.3811 0.1466 0.031 Uiso 0.643(8) 1 calc PR A 1
C2 C 0.2250(4) 0.3590(3) 0.2910(2) 0.0209(7) Uani 0.643(8) 1 d P A 1
H2 H 0.3261 0.3365 0.2912 0.025 Uiso 0.643(8) 1 calc PR A 1
C3 C 0.1469(6) 0.3637(4) 0.3824(2) 0.0260(7) Uani 0.643(8) 1 d P A 1
H3 H 0.0461 0.3672 0.3838 0.031 Uiso 0.643(8) 1 calc PR A 1
C4 C 0.2123(7) 0.3633(5) 0.4639(3) 0.0365(10) Uani 0.643(8) 1 d P A 1
H4A H 0.3130 0.3599 0.4637 0.044 Uiso 0.643(8) 1 calc PR A 1
H4B H 0.1584 0.3665 0.5224 0.044 Uiso 0.643(8) 1 calc PR A 1
C1' C 0.2231(13) 0.3766(7) 0.2014(5) 0.0280(16) Uani 0.357(8) 1 d P A 2
H1'1 H 0.3237 0.3746 0.1998 0.034 Uiso 0.357(8) 1 calc PR A 2
H1'2 H 0.1739 0.3824 0.1434 0.034 Uiso 0.357(8) 1 calc PR A 2
C2' C 0.1500(8) 0.3710(6) 0.2861(5) 0.0242(13) Uani 0.357(8) 1 d P A 2
H2' H 0.0494 0.3731 0.2857 0.029 Uiso 0.357(8) 1 calc PR A 2
C3' C 0.2183(11) 0.3618(7) 0.3790(5) 0.0301(15) Uani 0.357(8) 1 d P A 2
H3' H 0.3196 0.3479 0.3818 0.036 Uiso 0.357(8) 1 calc PR A 2
C4' C 0.1378(16) 0.3731(11) 0.4599(7) 0.046(2) Uani 0.357(8) 1 d P A 2
H4'1 H 0.0365 0.3870 0.4572 0.055 Uiso 0.357(8) 1 calc PR A 2
H4'2 H 0.1821 0.3671 0.5197 0.055 Uiso 0.357(8) 1 calc PR A 2
C5 C 0.36822(19) -0.1407(2) 0.32901(12) 0.0185(3) Uani 1 1 d . . .
C6 C 0.3727(2) -0.2879(2) 0.37721(14) 0.0252(4) Uani 1 1 d . A .
H6A H 0.3772 -0.3520 0.3281 0.038 Uiso 1 1 calc R . .
H6B H 0.2865 -0.2938 0.4177 0.038 Uiso 1 1 calc R . .
H6C H 0.4573 -0.3121 0.4166 0.038 Uiso 1 1 calc R . .
C7 C 0.5055(2) -0.1300(3) 0.26863(15) 0.0286(4) Uani 1 1 d . A .
H7A H 0.5874 -0.1451 0.3106 0.043 Uiso 1 1 calc R . .
H7B H 0.4990 -0.0383 0.2335 0.043 Uiso 1 1 calc R . .
H7C H 0.5179 -0.1999 0.2232 0.043 Uiso 1 1 calc R . .
C8 C 0.3626(3) -0.0431(2) 0.40824(14) 0.0275(4) Uani 1 1 d . A .
H8A H 0.4422 -0.0749 0.4511 0.041 Uiso 1 1 calc R . .
H8B H 0.2720 -0.0427 0.4448 0.041 Uiso 1 1 calc R . .
H8C H 0.3701 0.0502 0.3792 0.041 Uiso 1 1 calc R . .
C9 C 0.04111(18) -0.13172(17) 0.29386(11) 0.0150(2) Uani 1 1 d . . .
C10 C 0.0373(2) -0.28541(19) 0.29338(14) 0.0224(3) Uani 1 1 d . A .
H10A H -0.0558 -0.3067 0.3186 0.034 Uiso 1 1 calc R . .
H10B H 0.1129 -0.3375 0.3335 0.034 Uiso 1 1 calc R . .
H10C H 0.0523 -0.3107 0.2278 0.034 Uiso 1 1 calc R . .
C11 C -0.07611(19) -0.0546(2) 0.22847(13) 0.0204(3) Uani 1 1 d . A .
H11A H -0.0586 -0.0829 0.1637 0.031 Uiso 1 1 calc R . .
H11B H -0.0754 0.0447 0.2268 0.031 Uiso 1 1 calc R . .
H11C H -0.1693 -0.0763 0.2531 0.031 Uiso 1 1 calc R . .
C12 C 0.0101(2) -0.0875(2) 0.39513(12) 0.0217(3) Uani 1 1 d . A .
H12A H -0.0868 -0.1026 0.4163 0.033 Uiso 1 1 calc R . .
H12B H 0.0180 0.0102 0.3947 0.033 Uiso 1 1 calc R . .
H12C H 0.0792 -0.1421 0.4390 0.033 Uiso 1 1 calc R . .
C13 C 0.25921(17) -0.14929(16) 0.13399(10) 0.0129(2) Uani 1 1 d . . .
C14 C 0.26374(16) -0.07058(16) 0.04418(10) 0.0123(2) Uani 1 1 d . A .
C15 C 0.31502(17) -0.13840(18) -0.03623(11) 0.0153(2) Uani 1 1 d . . .
H15 H 0.3175 -0.0863 -0.0969 0.018 Uiso 1 1 calc R A .
C16 C 0.36209(18) -0.27873(19) -0.02998(12) 0.0173(3) Uani 1 1 d . A .
H16 H 0.3978 -0.3216 -0.0854 0.021 Uiso 1 1 calc R . .
C17 C 0.35653(19) -0.35605(18) 0.05789(12) 0.0172(3) Uani 1 1 d . . .
H17 H 0.3875 -0.4525 0.0630 0.021 Uiso 1 1 calc R A .
C18 C 0.30561(19) -0.29176(17) 0.13806(11) 0.0159(2) Uani 1 1 d . A .
H18 H 0.3019 -0.3458 0.1979 0.019 Uiso 1 1 calc R . .
C19 C 0.21739(16) 0.08054(16) 0.02351(10) 0.0126(2) Uani 1 1 d . . .
C20 C 0.31402(18) 0.16126(18) -0.02289(12) 0.0175(3) Uani 1 1 d . A .
H20 H 0.4111 0.1221 -0.0315 0.021 Uiso 1 1 calc R . .
C21 C 0.2699(2) 0.29804(19) -0.05652(13) 0.0198(3) Uani 1 1 d . . .
H21 H 0.3368 0.3516 -0.0877 0.024 Uiso 1 1 calc R A .
C22 C 0.12819(19) 0.35621(18) -0.04452(12) 0.0184(3) Uani 1 1 d . A .
H22 H 0.0975 0.4491 -0.0683 0.022 Uiso 1 1 calc R . .
C23 C 0.03141(18) 0.27787(18) 0.00245(12) 0.0167(3) Uani 1 1 d . . .
H23 H -0.0654 0.3177 0.0115 0.020 Uiso 1 1 calc R A .
C24 C 0.07568(16) 0.14128(17) 0.03634(11) 0.0138(2) Uani 1 1 d . A .
H24 H 0.0087 0.0887 0.0686 0.017 Uiso 1 1 calc R . .
Sb1 Sb -0.308556(13) 0.357745(13) 0.304279(8) 0.01914(2) Uani 1 1 d . . .
F1 F -0.17154(17) 0.3367(2) 0.20437(11) 0.0433(4) Uani 1 1 d . . .
F2 F -0.3805(2) 0.20378(17) 0.27065(14) 0.0450(4) Uani 1 1 d . . .
F3 F -0.2362(3) 0.5129(2) 0.33327(16) 0.0598(6) Uani 1 1 d . . .
F4 F -0.43533(16) 0.46805(15) 0.21923(9) 0.0300(3) Uani 1 1 d . . .
F5 F -0.44768(19) 0.3782(2) 0.40138(10) 0.0476(5) Uani 1 1 d . . .
F6 F -0.18120(19) 0.2471(2) 0.38813(12) 0.0457(4) Uani 1 1 d . . .

loop_
_atom_site_aniso_label
_atom_site_aniso_U_11
_atom_site_aniso_U_22
_atom_site_aniso_U_33
_atom_site_aniso_U_23
_atom_site_aniso_U_13
_atom_site_aniso_U_12
Au1 0.02278(3) 0.01037(3) 0.01706(3) -0.00269(2) -0.00004(2) -0.00345(2)
P1 0.01560(16) 0.01033(15) 0.00948(13) -0.00134(11) -0.00011(11) -0.00073(12)
C1 0.036(2) 0.0136(12) 0.0277(15) -0.0020(10) -0.0094(16) -0.0042(15)
C2 0.0261(18) 0.0149(11) 0.0232(12) -0.0037(9) -0.0022(10) -0.0062(10)
C3 0.034(2) 0.0203(13) 0.0246(13) -0.0057(10) 0.0052(13) -0.0063(13)
C4 0.053(3) 0.035(2) 0.0237(15) -0.0051(13) -0.0020(18) -0.012(2)
C1' 0.051(5) 0.014(2) 0.021(2) -0.0022(17) -0.003(3) -0.011(3)
C2' 0.023(3) 0.014(2) 0.036(3) -0.0025(18) 0.000(2) -0.0045(18)
C3' 0.038(4) 0.023(3) 0.031(3) -0.004(2) 0.002(3) -0.009(3)
C4' 0.071(7) 0.040(4) 0.030(3) -0.008(3) -0.002(4) -0.013(5)
C5 0.0198(7) 0.0213(7) 0.0134(6) -0.0016(5) -0.0033(5) 0.0003(6)
C6 0.0337(10) 0.0215(8) 0.0174(7) 0.0017(6) -0.0058(6) 0.0041(7)
C7 0.0180(7) 0.0446(13) 0.0228(8) -0.0011(8) -0.0025(6) -0.0043(8)
C8 0.0348(10) 0.0288(10) 0.0200(7) -0.0083(7) -0.0095(7) -0.0015(8)
C9 0.0182(6) 0.0127(6) 0.0138(5) -0.0017(4) 0.0035(5) -0.0021(5)
C10 0.0275(8) 0.0147(7) 0.0252(8) -0.0020(6) 0.0050(6) -0.0056(6)
C11 0.0180(7) 0.0220(8) 0.0202(7) 0.0012(6) 0.0004(5) -0.0027(6)
C12 0.0271(8) 0.0227(8) 0.0140(6) -0.0024(5) 0.0063(6) -0.0010(6)
C13 0.0157(6) 0.0119(6) 0.0107(5) -0.0017(4) 0.0000(4) -0.0007(4)
C14 0.0123(5) 0.0141(6) 0.0102(5) -0.0008(4) -0.0010(4) -0.0005(4)
C15 0.0155(6) 0.0189(7) 0.0106(5) -0.0022(5) 0.0001(4) 0.0007(5)
C16 0.0173(6) 0.0194(7) 0.0146(6) -0.0059(5) -0.0001(5) 0.0015(5)
C17 0.0187(7) 0.0146(6) 0.0172(6) -0.0049(5) -0.0007(5) 0.0033(5)
C18 0.0204(7) 0.0126(6) 0.0138(5) -0.0017(5) -0.0004(5) 0.0011(5)
C19 0.0124(5) 0.0135(6) 0.0113(5) 0.0006(4) -0.0006(4) -0.0014(4)
C20 0.0134(6) 0.0180(7) 0.0197(6) 0.0032(5) 0.0017(5) -0.0020(5)
C21 0.0194(7) 0.0173(7) 0.0217(7) 0.0039(5) 0.0028(5) -0.0038(6)
C22 0.0212(7) 0.0144(6) 0.0181(6) 0.0025(5) -0.0011(5) -0.0009(5)
C23 0.0150(6) 0.0152(6) 0.0192(6) -0.0015(5) -0.0008(5) 0.0001(5)
C24 0.0128(5) 0.0141(6) 0.0144(5) -0.0008(4) 0.0004(4) -0.0018(5)
Sb1 0.01977(5) 0.02153(5) 0.01477(4) -0.00031(4) -0.00154(3) 0.00053(4)
F1 0.0263(7) 0.0706(13) 0.0296(7) -0.0024(7) 0.0079(5) -0.0006(7)
F2 0.0618(11) 0.0263(7) 0.0497(10) -0.0010(7) -0.0069(8) -0.0161(7)
F3 0.0827(15) 0.0475(11) 0.0595(12) -0.0134(9) -0.0253(11) -0.0296(11)
F4 0.0346(7) 0.0310(7) 0.0196(5) 0.0011(5) -0.0063(5) 0.0096(5)
F5 0.0382(8) 0.0775(14) 0.0179(6) 0.0015(7) 0.0068(5) 0.0135(8)
F6 0.0390(8) 0.0588(11) 0.0306(7) 0.0066(7) -0.0113(6) 0.0160(8)

loop_
_atom_type_symbol
_atom_type_description
_atom_type_scat_dispersion_real
_atom_type_scat_dispersion_imag
_atom_type_scat_source
C C 0.0033 0.0016 'International Tables Vol C Tables 4.2.6.8 and 6.1.1.4'
H H 0.0000 0.0000 'International Tables Vol C Tables 4.2.6.8 and 6.1.1.4'
Au Au -2.0133 8.8022 'International Tables Vol C Tables 4.2.6.8 and 6.1.1.4'
F F 0.0171 0.0103 'International Tables Vol C Tables 4.2.6.8 and 6.1.1.4'
P P 0.1023 0.0942 'International Tables Vol C Tables 4.2.6.8 and 6.1.1.4'
Sb Sb -0.5866 1.5461 'International Tables Vol C Tables 4.2.6.8 and 6.1.1.4'

loop_
_geom_angle_atom_site_label_1
_geom_angle_atom_site_label_2
_geom_angle_atom_site_label_3
_geom_angle
C1' Au1 C1 15.5(2)
C1' Au1 P1 167.5(3)
C1 Au1 P1 175.47(12)
C1' Au1 C2' 34.8(3)
C1 Au1 C2' 29.31(19)
P1 Au1 C2' 153.01(15)
C1' Au1 C2 32.1(2)
C1 Au1 C2 35.31(14)
P1 Au1 C2 148.77(8)
C2' Au1 C2 17.68(17)
C13 P1 C9 107.36(7)
C13 P1 C5 107.14(8)
C9 P1 C5 113.57(8)
C13 P1 Au1 111.57(5)
C9 P1 Au1 110.39(5)
C5 P1 Au1 106.83(6)
C2 C1 Au1 76.2(2)
C2 C1 H1A 120.0
Au1 C1 H1A 103.4
C2 C1 H1B 120.0
Au1 C1 H1B 90.4
H1A C1 H1B 120.0
C1 C2 C3 123.2(5)
C1 C2 Au1 68.5(2)
C3 C2 Au1 107.7(2)
C1 C2 H2 118.4
C3 C2 H2 118.4
Au1 C2 H2 93.7
C4 C3 C2 121.9(6)
C4 C3 H3 119.0
C2 C3 H3 119.0
C3 C4 H4A 120.0
C3 C4 H4B 120.0
H4A C4 H4B 120.0
C2' C1' Au1 76.2(4)
C2' C1' H1'1 120.0
Au1 C1' H1'1 104.5
C2' C1' H1'2 120.0
Au1 C1' H1'2 89.4
H1'1 C1' H1'2 120.0
C1' C2' C3' 123.3(10)
C1' C2' Au1 69.0(4)
C3' C2' Au1 108.5(4)
C1' C2' H2' 118.4
C3' C2' H2' 118.4
Au1 C2' H2' 92.4
C4' C3' C2' 120.2(11)
C4' C3' H3' 119.9
C2' C3' H3' 119.9
C3' C4' H4'1 120.0
C3' C4' H4'2 120.0
H4'1 C4' H4'2 120.0
C7 C5 C6 109.53(17)
C7 C5 C8 107.97(17)
C6 C5 C8 108.03(15)
C7 C5 P1 106.81(12)
C6 C5 P1 115.85(14)
C8 C5 P1 108.40(13)
C5 C6 H6A 109.5
C5 C6 H6B 109.5
H6A C6 H6B 109.5
C5 C6 H6C 109.5
H6A C6 H6C 109.5
H6B C6 H6C 109.5
C5 C7 H7A 109.5
C5 C7 H7B 109.5
H7A C7 H7B 109.5
C5 C7 H7C 109.5
H7A C7 H7C 109.5
H7B C7 H7C 109.5
C5 C8 H8A 109.5
C5 C8 H8B 109.5
H8A C8 H8B 109.5
C5 C8 H8C 109.5
H8A C8 H8C 109.5
H8B C8 H8C 109.5
C10 C9 C11 107.67(15)
C10 C9 C12 110.64(14)
C11 C9 C12 108.52(15)
C10 C9 P1 114.04(12)
C11 C9 P1 107.21(11)
C12 C9 P1 108.57(12)
C9 C10 H10A 109.5
C9 C10 H10B 109.5
H10A C10 H10B 109.5
C9 C10 H10C 109.5
H10A C10 H10C 109.5
H10B C10 H10C 109.5
C9 C11 H11A 109.5
C9 C11 H11B 109.5
H11A C11 H11B 109.5
C9 C11 H11C 109.5
H11A C11 H11C 109.5
H11B C11 H11C 109.5
C9 C12 H12A 109.5
C9 C12 H12B 109.5
H12A C12 H12B 109.5
C9 C12 H12C 109.5
H12A C12 H12C 109.5
H12B C12 H12C 109.5
C18 C13 C14 118.19(14)
C18 C13 P1 117.14(11)
C14 C13 P1 124.36(12)
C15 C14 C13 118.48(14)
C15 C14 C19 114.52(13)
C13 C14 C19 126.99(14)
C16 C15 C14 122.15(14)
C16 C15 H15 118.9
C14 C15 H15 118.9
C15 C16 C17 119.37(15)
C15 C16 H16 120.3
C17 C16 H16 120.3
C18 C17 C16 119.57(16)
C18 C17 H17 120.2
C16 C17 H17 120.2
C17 C18 C13 122.23(15)
C17 C18 H18 118.9
C13 C18 H18 118.9
C24 C19 C20 118.29(14)
C24 C19 C14 122.23(13)
C20 C19 C14 118.85(14)
C21 C20 C19 120.98(15)
C21 C20 H20 119.5
C19 C20 H20 119.5
C22 C21 C20 119.99(15)
C22 C21 H21 120.0
C20 C21 H21 120.0
C21 C22 C23 119.67(16)
C21 C22 H22 120.2
C23 C22 H22 120.2
C22 C23 C24 120.29(15)
C22 C23 H23 119.9
C24 C23 H23 119.9
C23 C24 C19 120.76(14)
C23 C24 H24 119.6
C19 C24 H24 119.6
F5 Sb1 F3 91.30(11)
F5 Sb1 F6 91.17(8)
F3 Sb1 F6 89.94(10)
F5 Sb1 F2 90.20(10)
F3 Sb1 F2 178.02(9)
F6 Sb1 F2 91.33(9)
F5 Sb1 F1 178.66(8)
F3 Sb1 F1 89.58(11)
F6 Sb1 F1 89.84(8)
F2 Sb1 F1 88.90(9)
F5 Sb1 F4 89.32(7)
F3 Sb1 F4 90.23(9)
F6 Sb1 F4 179.48(7)
F2 Sb1 F4 88.49(8)
F1 Sb1 F4 89.67(7)

loop_
_geom_bond_atom_site_label_1
_geom_bond_atom_site_label_2
_geom_bond_distance
Au1 C1' 2.212(7)
Au1 C1 2.215(4)
Au1 P1 2.2824(4)
Au1 C2' 2.300(6)
Au1 C2 2.312(3)
P1 C13 1.8281(15)
P1 C9 1.8756(16)
P1 C5 1.8871(17)
C1 C2 1.376(5)
C1 H1A 0.9500
C1 H1B 0.9500
C2 C3 1.456(5)
C2 H2 0.9500
C3 C4 1.326(7)
C3 H3 0.9500
C4 H4A 0.9500
C4 H4B 0.9500
C1' C2' 1.351(11)
C1' H1'1 0.9500
C1' H1'2 0.9500
C2' C3' 1.474(11)
C2' H2' 0.9500
C3' C4' 1.346(14)
C3' H3' 0.9500
C4' H4'1 0.9500
C4' H4'2 0.9500
C5 C7 1.532(3)
C5 C6 1.535(3)
C5 C8 1.542(3)
C6 H6A 0.9800
C6 H6B 0.9800
C6 H6C 0.9800
C7 H7A 0.9800
C7 H7B 0.9800
C7 H7C 0.9800
C8 H8A 0.9800
C8 H8B 0.9800
C8 H8C 0.9800
C9 C10 1.525(2)
C9 C11 1.532(3)
C9 C12 1.536(2)
C10 H10A 0.9800
C10 H10B 0.9800
C10 H10C 0.9800
C11 H11A 0.9800
C11 H11B 0.9800
C11 H11C 0.9800
C12 H12A 0.9800
C12 H12B 0.9800
C12 H12C 0.9800
C13 C18 1.406(2)
C13 C14 1.415(2)
C14 C15 1.405(2)
C14 C19 1.493(2)
C15 C16 1.385(2)
C15 H15 0.9500
C16 C17 1.387(2)
C16 H16 0.9500
C17 C18 1.384(2)
C17 H17 0.9500
C18 H18 0.9500
C19 C24 1.397(2)
C19 C20 1.400(2)
C20 C21 1.392(2)
C20 H20 0.9500
C21 C22 1.388(3)
C21 H21 0.9500
C22 C23 1.389(2)
C22 H22 0.9500
C23 C24 1.391(2)
C23 H23 0.9500
C24 H24 0.9500
Sb1 F5 1.8591(15)
Sb1 F3 1.8616(18)
Sb1 F6 1.8707(15)
Sb1 F2 1.8711(17)
Sb1 F1 1.8751(15)
Sb1 F4 1.8764(13)

loop_
_geom_torsion_atom_site_label_1
_geom_torsion_atom_site_label_2
_geom_torsion_atom_site_label_3
_geom_torsion_atom_site_label_4
_geom_torsion
C1' Au1 P1 C13 -61.1(9)
C2' Au1 P1 C13 179.3(4)
C2 Au1 P1 C13 -144.93(19)
C1' Au1 P1 C9 179.6(9)
C2' Au1 P1 C9 60.0(4)
C2 Au1 P1 C9 95.8(2)
C1' Au1 P1 C5 55.7(9)
C2' Au1 P1 C5 -64.0(4)
C2 Au1 P1 C5 -28.1(2)
C1' Au1 C1 C2 -66.9(9)
C2' Au1 C1 C2 31.5(4)
Au1 C1 C2 C3 -97.7(3)
C1' Au1 C2 C1 27.4(5)
P1 Au1 C2 C1 -176.4(2)
C2' Au1 C2 C1 -57.4(6)
C1' Au1 C2 C3 146.9(8)
C1 Au1 C2 C3 119.4(5)
P1 Au1 C2 C3 -57.0(4)
C2' Au1 C2 C3 62.0(6)
C1 C2 C3 C4 -167.2(4)
Au1 C2 C3 C4 117.4(4)
C1 Au1 C1' C2' 58.1(9)
P1 Au1 C1' C2' -136.2(7)
C2 Au1 C1' C2' -32.0(3)
Au1 C1' C2' C3' 98.9(6)
C1 Au1 C2' C1' -27.5(4)
P1 Au1 C2' C1' 160.7(5)
C2 Au1 C2' C1' 68.2(7)
C1' Au1 C2' C3' -119.4(10)
C1 Au1 C2' C3' -147.0(9)
P1 Au1 C2' C3' 41.3(8)
C2 Au1 C2' C3' -51.2(7)
C1' C2' C3' C4' 172.1(8)
Au1 C2' C3' C4' -111.3(7)
C13 P1 C5 C7 43.02(16)
C9 P1 C5 C7 161.40(14)
Au1 P1 C5 C7 -76.67(15)
C13 P1 C5 C6 -79.29(15)
C9 P1 C5 C6 39.09(16)
Au1 P1 C5 C6 161.02(12)
C13 P1 C5 C8 159.14(13)
C9 P1 C5 C8 -82.48(15)
Au1 P1 C5 C8 39.45(14)
C13 P1 C9 C10 49.05(14)
C5 P1 C9 C10 -69.20(15)
Au1 P1 C9 C10 170.87(11)
C13 P1 C9 C11 -70.03(13)
C5 P1 C9 C11 171.72(12)
Au1 P1 C9 C11 51.78(12)
C13 P1 C9 C12 172.91(12)
C5 P1 C9 C12 54.66(14)
Au1 P1 C9 C12 -65.28(12)
C9 P1 C13 C18 -72.57(14)
C5 P1 C13 C18 49.76(15)
Au1 P1 C13 C18 166.36(11)
C9 P1 C13 C14 113.92(14)
C5 P1 C13 C14 -123.75(14)
Au1 P1 C13 C14 -7.15(15)
C18 C13 C14 C15 -0.4(2)
P1 C13 C14 C15 173.09(12)
C18 C13 C14 C19 178.77(15)
P1 C13 C14 C19 -7.8(2)
C13 C14 C15 C16 -0.6(2)
C19 C14 C15 C16 -179.83(15)
C14 C15 C16 C17 1.1(3)
C15 C16 C17 C18 -0.7(3)
C16 C17 C18 C13 -0.3(3)
C14 C13 C18 C17 0.8(2)
P1 C13 C18 C17 -173.14(14)
C15 C14 C19 C24 115.63(17)
C13 C14 C19 C24 -63.5(2)
C15 C14 C19 C20 -55.1(2)
C13 C14 C19 C20 125.76(17)
C24 C19 C20 C21 -0.8(3)
C14 C19 C20 C21 170.28(16)
C19 C20 C21 C22 -0.2(3)
C20 C21 C22 C23 1.0(3)
C21 C22 C23 C24 -0.8(3)
C22 C23 C24 C19 -0.3(3)
C20 C19 C24 C23 1.0(2)
C14 C19 C24 C23 -169.73(15)
